data_1542678
loop_
_publ_author_name
'More, Atul A.'
'Ramana, Chepuri V.'

_publ_section_title
;
 o-Quinone Methides via Oxone-Mediated Benzofuran Oxidative
 Dearomatization and Their Intramolecular Cycloaddition with Carbonyl
 Groups: An Expeditious Construction of the Central Tetracyclic Core of
 Integrastatins, Epicoccolide A, and Epicocconigrone A.
;
_journal_issue 3
_journal_name_full 'Organic letters'
_journal_page_first 612
_journal_page_last 615
_journal_paper_doi 10.1021/acs.orglett.5b03707
_journal_volume 18
_journal_year 2016
_chemical_formula_moiety 'C19 H18 O4'
_chemical_formula_sum 'C19 H18 O4'
_chemical_formula_weight 310.33
_chemical_name_systematic
; 
 ? 
;
_space_group_IT_number 14
_symmetry_cell_setting monoclinic
_symmetry_space_group_name_Hall '-P 2ybc'
_symmetry_space_group_name_H-M 'P 1 21/c 1'
_atom_sites_solution_hydrogens geom
_atom_sites_solution_primary direct
_atom_sites_solution_secondary difmap
_audit_creation_method SHELXL-97
_cell_angle_alpha 90.00
_cell_angle_beta 101.174(10)
_cell_angle_gamma 90.00
_cell_formula_units_Z 4
_cell_length_a 9.4895(18)
_cell_length_b 8.7747(17)
_cell_length_c 19.062(4)
_cell_measurement_reflns_used 8590
_cell_measurement_temperature 296(2)
_cell_measurement_theta_max 35.77
_cell_measurement_theta_min 2.56
_cell_volume 1557.2(5)
_computing_cell_refinement 'Bruker SAINT'
_computing_data_collection 'Bruker APEX2'
_computing_data_reduction 'Bruker SAINT'
_computing_molecular_graphics 'Bruker SHELXTL'
_computing_publication_material 'Bruker SHELXTL'
_computing_structure_refinement 'SHELXL-97 (Sheldrick, 2008)'
_computing_structure_solution 'SHELXS-97 (Sheldrick, 2008)'
_diffrn_ambient_temperature 296(2)
_diffrn_measured_fraction_theta_full 0.999
_diffrn_measured_fraction_theta_max 0.999
_diffrn_measurement_device_type 'Bruker APEX-II CCD'
_diffrn_measurement_method '\f and \w scans'
_diffrn_radiation_monochromator graphite
_diffrn_radiation_source 'fine-focus sealed tube'
_diffrn_radiation_type MoK\a
_diffrn_radiation_wavelength 0.71073
_diffrn_reflns_av_R_equivalents 0.0375
_diffrn_reflns_av_sigmaI/netI 0.0263
_diffrn_reflns_limit_h_max 11
_diffrn_reflns_limit_h_min -9
_diffrn_reflns_limit_k_max 10
_diffrn_reflns_limit_k_min -10
_diffrn_reflns_limit_l_max 22
_diffrn_reflns_limit_l_min -21
_diffrn_reflns_number 15480
_diffrn_reflns_theta_full 24.99
_diffrn_reflns_theta_max 24.99
_diffrn_reflns_theta_min 2.18
_exptl_absorpt_coefficient_mu 0.092
_exptl_absorpt_correction_T_max 0.9710
_exptl_absorpt_correction_T_min 0.2357
_exptl_absorpt_correction_type multi-scan
_exptl_absorpt_process_details SADABS,(BRUKER,2006)
_exptl_crystal_colour COLOURLESS
_exptl_crystal_density_diffrn 1.324
_exptl_crystal_density_method 'not measured'
_exptl_crystal_description BLOCK
_exptl_crystal_F_000 656
_exptl_crystal_size_max 0.45
_exptl_crystal_size_mid 0.40
_exptl_crystal_size_min 0.32
_refine_diff_density_max 0.166
_refine_diff_density_min -0.207
_refine_diff_density_rms 0.040
_refine_ls_extinction_method none
_refine_ls_goodness_of_fit_ref 1.037
_refine_ls_hydrogen_treatment constr
_refine_ls_matrix_type full
_refine_ls_number_parameters 211
_refine_ls_number_reflns 2749
_refine_ls_number_restraints 0
_refine_ls_restrained_S_all 1.037
_refine_ls_R_factor_all 0.0431
_refine_ls_R_factor_gt 0.0375
_refine_ls_shift/su_max 0.001
_refine_ls_shift/su_mean 0.000
_refine_ls_structure_factor_coef Fsqd
_refine_ls_weighting_details 'calc w=1/[\s^2^(Fo^2^)+(0.0521P)^2^+0.4343P] where P=(Fo^2^+2Fc^2^)/3'
_refine_ls_weighting_scheme calc
_refine_ls_wR_factor_gt 0.0993
_refine_ls_wR_factor_ref 0.1042
_reflns_number_gt 2397
_reflns_number_total 2749
_reflns_threshold_expression >2sigma(I)
_cod_data_source_file ol5b03707_si_005.cif
_cod_data_source_block atulramana_0m
_cod_depositor_comments
;
The following automatic conversions were performed:

'_symmetry_cell_setting' value 'Monoclinic' changed to 'monoclinic'
according to
/usr/data/users/saulius/crontab/automatic-downloads/current/ACS/lib/dictionaries/cif_core.dic
dictionary named 'cif_core.dic' version 2.4.2 from 2011-04-26.

'_exptl_absorpt_correction_type' value 'MULTI-SCAN' changed to
'multi-scan' according to
/usr/data/users/saulius/crontab/automatic-downloads/current/ACS/lib/dictionaries/cif_core.dic
dictionary named 'cif_core.dic' version 2.4.2 from 2011-04-26.

'_refine_ls_hydrogen_treatment' value 'CONSTR' changed to 'constr'
according to
/usr/data/users/saulius/crontab/automatic-downloads/current/ACS/lib/dictionaries/cif_core.dic
dictionary named 'cif_core.dic' version 2.4.2 from 2011-04-26.

Automatic conversion script
Id: cif_fix_values 4268 2015-11-12 08:31:59Z antanas 
;
_cod_original_sg_symbol_H-M 'P2(1)/c  '
_cod_database_code 1542678

loop_
_symmetry_equiv_pos_as_xyz
'x, y, z'
'-x, y+1/2, -z+1/2'
'-x, -y, -z'
'x, -y-1/2, z-1/2'

loop_
_atom_site_label
_atom_site_type_symbol
_atom_site_fract_x
_atom_site_fract_y
_atom_site_fract_z
_atom_site_U_iso_or_equiv
_atom_site_adp_type
_atom_site_occupancy
_atom_site_symmetry_multiplicity
_atom_site_calc_flag
_atom_site_refinement_flags
O1 O 0.61223(10) 0.81507(14) 0.12571(6) 0.0499(3) Uani 1 1 d .
O2 O 0.27437(10) 0.95287(11) 0.04434(5) 0.0354(3) Uani 1 1 d .
O3 O 0.11796(10) 0.74675(12) 0.01524(5) 0.0393(3) Uani 1 1 d .
O4 O 0.03216(11) 0.39777(12) 0.18737(5) 0.0449(3) Uani 1 1 d .
C1 C 0.49791(14) 0.81930(16) 0.08423(7) 0.0324(3) Uani 1 1 d .
C2 C 0.47572(14) 0.75435(15) 0.01118(7) 0.0331(3) Uani 1 1 d .
C3 C 0.58943(16) 0.68201(17) -0.01225(8) 0.0412(4) Uani 1 1 d .
H3 H 0.6812 0.6842 0.0159 0.049 Uiso 1 1 calc R
C4 C 0.56544(19) 0.60739(18) -0.07704(9) 0.0486(4) Uani 1 1 d .
H4 H 0.6413 0.5611 -0.0932 0.058 Uiso 1 1 calc R
C5 C 0.4287(2) 0.60139(19) -0.11784(9) 0.0503(4) Uani 1 1 d .
H5 H 0.4122 0.5470 -0.1605 0.060 Uiso 1 1 calc R
C6 C 0.31573(18) 0.67518(18) -0.09618(8) 0.0450(4) Uani 1 1 d .
H6 H 0.2243 0.6712 -0.1245 0.054 Uiso 1 1 calc R
C7 C 0.33855(15) 0.75546(16) -0.03202(7) 0.0340(3) Uani 1 1 d .
C8 C 0.21850(14) 0.84762(17) -0.00973(7) 0.0348(3) Uani 1 1 d .
C9 C 0.13062(16) 0.9381(2) -0.07005(8) 0.0477(4) Uani 1 1 d .
H9A H 0.0642 1.0020 -0.0516 0.072 Uiso 1 1 calc R
H9B H 0.0785 0.8696 -0.1050 0.072 Uiso 1 1 calc R
H9C H 0.1932 1.0003 -0.0919 0.072 Uiso 1 1 calc R
C10 C 0.36251(14) 0.88352(15) 0.10642(7) 0.0306(3) Uani 1 1 d .
C11 C 0.40310(15) 1.00969(17) 0.16133(8) 0.0385(3) Uani 1 1 d .
H11A H 0.4629 0.9666 0.2037 0.046 Uiso 1 1 calc R
H11B H 0.4601 1.0849 0.1420 0.046 Uiso 1 1 calc R
C12 C 0.27689(19) 1.0892(2) 0.18297(11) 0.0599(5) Uani 1 1 d .
H12A H 0.2166 1.1322 0.1414 0.090 Uiso 1 1 calc R
H12B H 0.3112 1.1690 0.2164 0.090 Uiso 1 1 calc R
H12C H 0.2227 1.0171 0.2048 0.090 Uiso 1 1 calc R
C13 C 0.16132(13) 0.69167(16) 0.08347(7) 0.0303(3) Uani 1 1 d .
C14 C 0.27988(13) 0.75207(14) 0.13064(7) 0.0282(3) Uani 1 1 d .
C15 C 0.31681(14) 0.68522(15) 0.19781(7) 0.0310(3) Uani 1 1 d .
H15 H 0.3968 0.7215 0.2295 0.037 Uiso 1 1 calc R
C16 C 0.23876(14) 0.56658(16) 0.21917(7) 0.0321(3) Uani 1 1 d .
H16 H 0.2661 0.5237 0.2644 0.039 Uiso 1 1 calc R
C17 C 0.11876(13) 0.51234(15) 0.17197(7) 0.0315(3) Uani 1 1 d .
C18 C 0.08100(14) 0.57423(17) 0.10393(7) 0.0341(3) Uani 1 1 d .
H18 H 0.0017 0.5367 0.0721 0.041 Uiso 1 1 calc R
C19 C 0.05157(17) 0.3461(2) 0.25943(8) 0.0464(4) Uani 1 1 d .
H19A H 0.1468 0.3056 0.2739 0.070 Uiso 1 1 calc R
H19B H -0.0175 0.2680 0.2630 0.070 Uiso 1 1 calc R
H19C H 0.0386 0.4298 0.2900 0.070 Uiso 1 1 calc R

loop_
_atom_site_aniso_label
_atom_site_aniso_U_11
_atom_site_aniso_U_22
_atom_site_aniso_U_33
_atom_site_aniso_U_23
_atom_site_aniso_U_13
_atom_site_aniso_U_12
O1 0.0295(5) 0.0706(8) 0.0462(6) -0.0069(6) -0.0009(5) 0.0020(5)
O2 0.0345(5) 0.0340(5) 0.0365(6) 0.0044(4) 0.0042(4) 0.0028(4)
O3 0.0304(5) 0.0561(7) 0.0288(5) 0.0076(4) -0.0009(4) -0.0094(4)
O4 0.0461(6) 0.0517(6) 0.0359(6) 0.0047(5) 0.0053(5) -0.0204(5)
C1 0.0281(7) 0.0334(7) 0.0355(8) 0.0035(6) 0.0052(6) -0.0039(6)
C2 0.0343(7) 0.0310(7) 0.0352(8) 0.0042(6) 0.0101(6) -0.0018(6)
C3 0.0398(8) 0.0396(8) 0.0469(9) 0.0059(7) 0.0150(7) 0.0019(6)
C4 0.0624(11) 0.0394(9) 0.0511(10) 0.0035(7) 0.0284(8) 0.0075(8)
C5 0.0754(12) 0.0420(9) 0.0367(9) -0.0034(7) 0.0184(8) -0.0027(8)
C6 0.0528(9) 0.0469(9) 0.0336(8) 0.0012(7) 0.0040(7) -0.0075(7)
C7 0.0369(7) 0.0345(7) 0.0307(7) 0.0059(6) 0.0070(6) -0.0052(6)
C8 0.0310(7) 0.0421(8) 0.0302(7) 0.0054(6) 0.0030(5) -0.0038(6)
C9 0.0401(8) 0.0599(10) 0.0406(9) 0.0147(8) 0.0016(7) 0.0042(7)
C10 0.0286(6) 0.0325(7) 0.0295(7) 0.0008(6) 0.0026(5) -0.0008(5)
C11 0.0384(8) 0.0342(7) 0.0426(8) -0.0043(6) 0.0070(6) -0.0077(6)
C12 0.0554(10) 0.0530(10) 0.0725(13) -0.0240(9) 0.0150(9) -0.0006(8)
C13 0.0264(6) 0.0380(7) 0.0259(7) 0.0008(6) 0.0039(5) 0.0013(6)
C14 0.0257(6) 0.0296(7) 0.0294(7) -0.0034(5) 0.0057(5) 0.0008(5)
C15 0.0275(6) 0.0351(7) 0.0284(7) -0.0041(6) 0.0007(5) -0.0020(6)
C16 0.0314(7) 0.0363(7) 0.0278(7) 0.0009(6) 0.0038(5) 0.0006(6)
C17 0.0301(7) 0.0330(7) 0.0327(7) -0.0025(6) 0.0094(5) -0.0036(6)
C18 0.0272(7) 0.0439(8) 0.0296(7) -0.0040(6) 0.0014(5) -0.0087(6)
C19 0.0487(9) 0.0523(9) 0.0401(9) 0.0052(7) 0.0130(7) -0.0129(7)

loop_
_atom_type_symbol
_atom_type_description
_atom_type_scat_dispersion_real
_atom_type_scat_dispersion_imag
_atom_type_scat_source
C C 0.0033 0.0016 'International Tables Vol C Tables 4.2.6.8 and 6.1.1.4'
H H 0.0000 0.0000 'International Tables Vol C Tables 4.2.6.8 and 6.1.1.4'
O O 0.0106 0.0060 'International Tables Vol C Tables 4.2.6.8 and 6.1.1.4'

loop_
_geom_angle_atom_site_label_1
_geom_angle_atom_site_label_2
_geom_angle_atom_site_label_3
_geom_angle
C8 O2 C10 113.53(10)
C13 O3 C8 115.52(10)
C17 O4 C19 118.10(11)
O1 C1 C2 123.18(13)
O1 C1 C10 121.47(13)
C2 C1 C10 115.21(11)
C7 C2 C3 120.19(13)
C7 C2 C1 119.82(12)
C3 C2 C1 119.81(13)
C4 C3 C2 119.92(14)
C4 C3 H3 120.0
C2 C3 H3 120.0
C3 C4 C5 119.87(15)
C3 C4 H4 120.1
C5 C4 H4 120.1
C4 C5 C6 120.88(15)
C4 C5 H5 119.6
C6 C5 H5 119.6
C5 C6 C7 120.14(15)
C5 C6 H6 119.9
C7 C6 H6 119.9
C6 C7 C2 118.85(14)
C6 C7 C8 121.10(13)
C2 C7 C8 120.03(12)
O2 C8 O3 109.80(10)
O2 C8 C9 106.65(12)
O3 C8 C9 105.68(11)
O2 C8 C7 110.88(11)
O3 C8 C7 110.08(11)
C9 C8 C7 113.56(12)
C8 C9 H9A 109.5
C8 C9 H9B 109.5
H9A C9 H9B 109.5
C8 C9 H9C 109.5
H9A C9 H9C 109.5
H9B C9 H9C 109.5
O2 C10 C14 108.57(10)
O2 C10 C11 106.64(11)
C14 C10 C11 114.90(11)
O2 C10 C1 108.15(10)
C14 C10 C1 108.33(11)
C11 C10 C1 110.05(11)
C12 C11 C10 114.56(12)
C12 C11 H11A 108.6
C10 C11 H11A 108.6
C12 C11 H11B 108.6
C10 C11 H11B 108.6
H11A C11 H11B 107.6
C11 C12 H12A 109.5
C11 C12 H12B 109.5
H12A C12 H12B 109.5
C11 C12 H12C 109.5
H12A C12 H12C 109.5
H12B C12 H12C 109.5
O3 C13 C18 116.69(11)
O3 C13 C14 122.03(12)
C18 C13 C14 121.27(12)
C15 C14 C13 117.34(12)
C15 C14 C10 123.27(11)
C13 C14 C10 119.38(12)
C16 C15 C14 122.32(12)
C16 C15 H15 118.8
C14 C15 H15 118.8
C15 C16 C17 119.00(12)
C15 C16 H16 120.5
C17 C16 H16 120.5
O4 C17 C18 115.58(11)
O4 C17 C16 124.33(12)
C18 C17 C16 120.09(12)
C13 C18 C17 119.93(12)
C13 C18 H18 120.0
C17 C18 H18 120.0
O4 C19 H19A 109.5
O4 C19 H19B 109.5
H19A C19 H19B 109.5
O4 C19 H19C 109.5
H19A C19 H19C 109.5
H19B C19 H19C 109.5

loop_
_geom_bond_atom_site_label_1
_geom_bond_atom_site_label_2
_geom_bond_distance
O1 C1 1.2128(16)
O2 C8 1.4088(17)
O2 C10 1.4445(16)
O3 C13 1.3737(16)
O3 C8 1.4478(16)
O4 C17 1.3659(16)
O4 C19 1.4243(18)
C1 C2 1.4813(19)
C1 C10 1.5356(19)
C2 C7 1.399(2)
C2 C3 1.398(2)
C3 C4 1.377(2)
C3 H3 0.9300
C4 C5 1.379(2)
C4 H4 0.9300
C5 C6 1.382(2)
C5 H5 0.9300
C6 C7 1.392(2)
C6 H6 0.9300
C7 C8 1.523(2)
C8 C9 1.5088(19)
C9 H9A 0.9600
C9 H9B 0.9600
C9 H9C 0.9600
C10 C14 1.5162(18)
C10 C11 1.5210(19)
C11 C12 1.511(2)
C11 H11A 0.9700
C11 H11B 0.9700
C12 H12A 0.9600
C12 H12B 0.9600
C12 H12C 0.9600
C13 C18 1.3821(19)
C13 C14 1.4012(18)
C14 C15 1.3901(18)
C15 C16 1.3839(19)
C15 H15 0.9300
C16 C17 1.3913(19)
C16 H16 0.9300
C17 C18 1.3876(19)
C18 H18 0.9300
C19 H19A 0.9600
C19 H19B 0.9600
C19 H19C 0.9600

loop_
_geom_torsion_atom_site_label_1
_geom_torsion_atom_site_label_2
_geom_torsion_atom_site_label_3
_geom_torsion_atom_site_label_4
_geom_torsion
O1 C1 C2 C7 176.14(13)
C10 C1 C2 C7 0.25(18)
O1 C1 C2 C3 1.0(2)
C10 C1 C2 C3 -174.91(12)
C7 C2 C3 C4 -2.1(2)
C1 C2 C3 C4 173.06(13)
C2 C3 C4 C5 -1.5(2)
C3 C4 C5 C6 2.9(2)
C4 C5 C6 C7 -0.8(2)
C5 C6 C7 C2 -2.7(2)
C5 C6 C7 C8 175.29(13)
C3 C2 C7 C6 4.1(2)
C1 C2 C7 C6 -171.00(12)
C3 C2 C7 C8 -173.89(12)
C1 C2 C7 C8 10.96(19)
C10 O2 C8 O3 66.19(13)
C10 O2 C8 C9 -179.77(10)
C10 O2 C8 C7 -55.67(14)
C13 O3 C8 O2 -44.15(15)
C13 O3 C8 C9 -158.82(12)
C13 O3 C8 C7 78.18(14)
C6 C7 C8 O2 -162.56(12)
C2 C7 C8 O2 15.44(17)
C6 C7 C8 O3 75.75(15)
C2 C7 C8 O3 -106.26(14)
C6 C7 C8 C9 -42.50(18)
C2 C7 C8 C9 135.50(14)
C8 O2 C10 C14 -51.03(14)
C8 O2 C10 C11 -175.36(10)
C8 O2 C10 C1 66.30(13)
O1 C1 C10 O2 147.97(13)
C2 C1 C10 O2 -36.06(15)
O1 C1 C10 C14 -94.54(15)
C2 C1 C10 C14 81.43(14)
O1 C1 C10 C11 31.83(18)
C2 C1 C10 C11 -152.20(12)
O2 C10 C11 C12 58.62(16)
C14 C10 C11 C12 -61.72(17)
C1 C10 C11 C12 175.70(13)
C8 O3 C13 C18 -168.34(12)
C8 O3 C13 C14 12.42(18)
O3 C13 C14 C15 -178.33(11)
C18 C13 C14 C15 2.46(19)
O3 C13 C14 C10 0.73(19)
C18 C13 C14 C10 -178.48(12)
O2 C10 C14 C15 -163.58(11)
C11 C10 C14 C15 -44.30(17)
C1 C10 C14 C15 79.20(15)
O2 C10 C14 C13 17.42(16)
C11 C10 C14 C13 136.70(13)
C1 C10 C14 C13 -99.80(13)
C13 C14 C15 C16 -1.83(19)
C10 C14 C15 C16 179.14(12)
C14 C15 C16 C17 -0.2(2)
C19 O4 C17 C18 -170.39(13)
C19 O4 C17 C16 10.2(2)
C15 C16 C17 O4 -178.89(12)
C15 C16 C17 C18 1.7(2)
O3 C13 C18 C17 179.71(12)
C14 C13 C18 C17 -1.0(2)
O4 C17 C18 C13 179.45(12)
C16 C17 C18 C13 -1.1(2)
